data_1518575
loop_
_publ_author_name
'Kumar, N. N. Bhuvan'
'Kuznetsov, Dmitry M.'
'Kutateladze, Andrei G.'

_publ_section_title
;
 Intramolecular Cycloadditions of Photogenerated Azaxylylenes with
 Oxadiazoles Provide Direct Access to Versatile Polyheterocyclic
 Ketopiperazines Containing a Spiro-oxirane Moiety.
;
_journal_issue 3
_journal_name_full 'Organic letters'
_journal_page_first 438
_journal_page_last 441
_journal_paper_doi 10.1021/ol5033909
_journal_volume 17
_journal_year 2015
_chemical_formula_moiety 'C26 H22 N2 O4'
_chemical_formula_sum 'C26 H22 N2 O4'
_chemical_formula_weight 426.46
_space_group_IT_number 14
_symmetry_cell_setting monoclinic
_symmetry_space_group_name_Hall '-P 2ybc'
_symmetry_space_group_name_H-M 'P 1 21/c 1'
_atom_sites_solution_hydrogens geom
_atom_sites_solution_primary direct
_atom_sites_solution_secondary difmap
_audit_creation_method SHELXL-97
_cell_angle_alpha 90.00
_cell_angle_beta 97.847(3)
_cell_angle_gamma 90.00
_cell_formula_units_Z 4
_cell_length_a 8.1999(5)
_cell_length_b 23.6360(14)
_cell_length_c 10.7112(6)
_cell_measurement_reflns_used 9048
_cell_measurement_temperature 296(2)
_cell_measurement_theta_max 26.00
_cell_measurement_theta_min 2.51
_cell_volume 2056.5(2)
_computing_cell_refinement 'Bruker SAINT'
_computing_data_collection 'Bruker APEX2'
_computing_data_reduction 'Bruker SAINT'
_computing_molecular_graphics 'Bruker SHELXTL'
_computing_publication_material 'Bruker SHELXTL'
_computing_structure_refinement 'SHELXL-97 (Sheldrick, 2008)'
_computing_structure_solution 'SHELXS-97 (Sheldrick, 2008)'
_diffrn_ambient_temperature 296(2)
_diffrn_detector_area_resol_mean 8.33
_diffrn_measured_fraction_theta_full 1.000
_diffrn_measured_fraction_theta_max 1.000
_diffrn_measurement_device_type 'Bruker D8 APEX II Diffractometer'
_diffrn_measurement_method '\f and \w scans'
_diffrn_radiation_monochromator graphite
_diffrn_radiation_source 'fine-focus sealed tube'
_diffrn_radiation_type MoK\a
_diffrn_radiation_wavelength 0.71073
_diffrn_reflns_av_R_equivalents 0.0364
_diffrn_reflns_av_sigmaI/netI 0.0082
_diffrn_reflns_limit_h_max 10
_diffrn_reflns_limit_h_min -10
_diffrn_reflns_limit_k_max 29
_diffrn_reflns_limit_k_min -29
_diffrn_reflns_limit_l_max 13
_diffrn_reflns_limit_l_min -13
_diffrn_reflns_number 117315
_diffrn_reflns_theta_full 26.03
_diffrn_reflns_theta_max 26.03
_diffrn_reflns_theta_min 1.72
_exptl_absorpt_coefficient_mu 0.094
_exptl_absorpt_correction_T_max 0.9898
_exptl_absorpt_correction_T_min 0.9196
_exptl_absorpt_correction_type multi-scan
_exptl_crystal_colour colourless
_exptl_crystal_density_diffrn 1.377
_exptl_crystal_density_method 'not measured'
_exptl_crystal_description Plate
_exptl_crystal_F_000 896
_exptl_crystal_size_max 0.91
_exptl_crystal_size_mid 0.23
_exptl_crystal_size_min 0.11
_refine_diff_density_max 0.228
_refine_diff_density_min -0.168
_refine_diff_density_rms 0.032
_refine_ls_extinction_method none
_refine_ls_goodness_of_fit_ref 1.034
_refine_ls_matrix_type full
_refine_ls_number_parameters 291
_refine_ls_number_reflns 4051
_refine_ls_number_restraints 0
_refine_ls_restrained_S_all 1.034
_refine_ls_R_factor_all 0.0422
_refine_ls_R_factor_gt 0.0389
_refine_ls_shift/su_max 0.000
_refine_ls_shift/su_mean 0.000
_refine_ls_structure_factor_coef Fsqd
_refine_ls_weighting_details 'calc w=1/[\s^2^(Fo^2^)+(0.0496P)^2^+0.7466P] where P=(Fo^2^+2Fc^2^)/3'
_refine_ls_weighting_scheme calc
_refine_ls_wR_factor_gt 0.1026
_refine_ls_wR_factor_ref 0.1056
_reflns_number_gt 3707
_reflns_number_total 4051
_reflns_threshold_expression >2sigma(I)
_cod_data_source_file ol5033909_si_001.cif
_cod_data_source_block Compound2c
_cod_depositor_comments
;
The following automatic conversions were performed:

'_symmetry_cell_setting' value 'Monoclinic' changed to 'monoclinic'
according to
/home/saulius/struct/COD-crude-data--automatic-downloads/rss-feeds/ACS/lib/dictionaries/cif_core.dic
dictionary named 'cif_core.dic' version 2.4.2 from 2011-04-26.

Automatic conversion script
Id: cif_fix_values 2935 2014-11-11 08:27:57Z andrius 

 Adding full bibliography for 1518573--1518580.cif.
;
_cod_original_sg_symbol_H-M 'P2(1)/c  '
_cod_database_code 1518575

loop_
_symmetry_equiv_pos_as_xyz
'x, y, z'
'-x, y+1/2, -z+1/2'
'-x, -y, -z'
'x, -y-1/2, z-1/2'

loop_
_atom_site_label
_atom_site_type_symbol
_atom_site_fract_x
_atom_site_fract_y
_atom_site_fract_z
_atom_site_U_iso_or_equiv
_atom_site_adp_type
_atom_site_occupancy
_atom_site_symmetry_multiplicity
_atom_site_calc_flag
_atom_site_refinement_flags
O1 O 0.93662(12) 0.50556(4) 0.32600(9) 0.0394(2) Uani 1 1 d .
H1 H 0.9245 0.5118 0.2500 0.059 Uiso 1 1 calc R
O2 O 1.16040(11) 0.37117(4) 0.30908(8) 0.0350(2) Uani 1 1 d .
O3 O 1.12668(12) 0.47097(4) -0.06881(9) 0.0414(2) Uani 1 1 d .
O4 O 0.95358(15) 0.29362(4) 0.18710(10) 0.0505(3) Uani 1 1 d .
C100 C 1.02039(15) 0.40757(5) 0.32111(11) 0.0306(3) Uani 1 1 d .
N2 N 1.13649(13) 0.42641(5) 0.11990(10) 0.0319(2) Uani 1 1 d .
C1 C 0.6144(2) 0.34488(7) 0.48842(17) 0.0534(4) Uani 1 1 d .
H1A H 0.5253 0.3308 0.5239 0.064 Uiso 1 1 calc R
C2 C 0.7709(2) 0.33699(7) 0.54881(15) 0.0506(4) Uani 1 1 d .
H2 H 0.7859 0.3183 0.6259 0.061 Uiso 1 1 calc R
C3 C 0.90897(19) 0.35632(6) 0.49783(13) 0.0405(3) Uani 1 1 d .
C4 C 0.88178(17) 0.38374(5) 0.38181(12) 0.0332(3) Uani 1 1 d .
C5 C 1.05912(15) 0.38708(5) 0.19792(12) 0.0307(3) Uani 1 1 d .
C6 C 0.97059(17) 0.33710(6) 0.12960(13) 0.0353(3) Uani 1 1 d .
N200 N 0.91951(15) 0.34449(5) 0.00620(11) 0.0386(3) Uani 1 1 d .
C8 C 0.83584(19) 0.29806(6) -0.06736(14) 0.0432(3) Uani 1 1 d .
H8A H 0.8717 0.2626 -0.0272 0.052 Uiso 1 1 calc R
H8B H 0.8702 0.2982 -0.1505 0.052 Uiso 1 1 calc R
C9 C 0.65094(19) 0.30039(6) -0.08213(14) 0.0428(3) Uani 1 1 d .
C10 C 0.5675(2) 0.32207(9) 0.01067(19) 0.0648(5) Uani 1 1 d .
H10 H 0.6259 0.3388 0.0817 0.078 Uiso 1 1 calc R
C11 C 0.3983(3) 0.31914(11) -0.0011(3) 0.0857(7) Uani 1 1 d .
H11 H 0.3433 0.3341 0.0618 0.103 Uiso 1 1 calc R
C12 C 0.3104(3) 0.29428(11) -0.1048(3) 0.0870(7) Uani 1 1 d .
H12 H 0.1962 0.2922 -0.1119 0.104 Uiso 1 1 calc R
C13 C 1.4736(2) 0.53934(8) 0.31641(16) 0.0554(4) Uani 1 1 d .
H13 H 1.5468 0.5649 0.3598 0.066 Uiso 1 1 calc R
C14 C 1.5029(2) 0.51830(8) 0.20193(16) 0.0514(4) Uani 1 1 d .
H14 H 1.5969 0.5294 0.1686 0.062 Uiso 1 1 calc R
C15 C 1.39391(17) 0.48070(7) 0.13566(14) 0.0415(3) Uani 1 1 d .
H15 H 1.4150 0.4660 0.0589 0.050 Uiso 1 1 calc R
C16 C 1.25312(16) 0.46534(6) 0.18538(12) 0.0326(3) Uani 1 1 d .
C17 C 1.07152(16) 0.46806(6) 0.35757(12) 0.0323(3) Uani 1 1 d .
H17 H 1.0999 0.4689 0.4494 0.039 Uiso 1 1 calc R
C18 C 1.22280(16) 0.48572(6) 0.30194(12) 0.0340(3) Uani 1 1 d .
C19 C 1.33534(19) 0.52247(7) 0.36689(15) 0.0460(4) Uani 1 1 d .
H19 H 1.3176 0.5360 0.4455 0.055 Uiso 1 1 calc R
C20 C 0.58826(19) 0.37342(7) 0.37568(16) 0.0499(4) Uani 1 1 d .
H20 H 0.4818 0.3796 0.3356 0.060 Uiso 1 1 calc R
C21 C 0.72166(18) 0.39277(6) 0.32281(14) 0.0409(3) Uani 1 1 d .
H21 H 0.7047 0.4122 0.2466 0.049 Uiso 1 1 calc R
C22 C 1.0774(2) 0.34698(9) 0.56759(16) 0.0588(5) Uani 1 1 d .
H22A H 1.1419 0.3256 0.5158 0.088 Uiso 1 1 calc R
H22B H 1.0693 0.3265 0.6439 0.088 Uiso 1 1 calc R
H22C H 1.1293 0.3828 0.5879 0.088 Uiso 1 1 calc R
C23 C 0.3913(3) 0.27257(10) -0.1977(2) 0.0765(6) Uani 1 1 d .
H23 H 0.3320 0.2557 -0.2682 0.092 Uiso 1 1 calc R
C24 C 0.5609(2) 0.27572(8) -0.18699(16) 0.0563(4) Uani 1 1 d .
H24 H 0.6151 0.2612 -0.2507 0.068 Uiso 1 1 calc R
C25 C 0.9323(2) 0.39830(7) -0.05655(14) 0.0462(4) Uani 1 1 d .
H25A H 0.8313 0.4193 -0.0534 0.055 Uiso 1 1 calc R
H25B H 0.9410 0.3911 -0.1445 0.055 Uiso 1 1 calc R
C26 C 1.07426(17) 0.43461(6) -0.00293(12) 0.0333(3) Uani 1 1 d .

loop_
_atom_site_aniso_label
_atom_site_aniso_U_11
_atom_site_aniso_U_22
_atom_site_aniso_U_33
_atom_site_aniso_U_23
_atom_site_aniso_U_13
_atom_site_aniso_U_12
O1 0.0427(6) 0.0415(5) 0.0352(5) 0.0023(4) 0.0094(4) 0.0095(4)
O2 0.0338(5) 0.0391(5) 0.0317(5) 0.0044(4) 0.0033(4) 0.0077(4)
O3 0.0452(6) 0.0480(6) 0.0319(5) 0.0077(4) 0.0083(4) -0.0033(4)
O4 0.0686(7) 0.0366(6) 0.0465(6) 0.0041(5) 0.0087(5) -0.0087(5)
C100 0.0301(6) 0.0352(7) 0.0263(6) 0.0033(5) 0.0030(5) 0.0041(5)
N2 0.0334(6) 0.0356(6) 0.0272(5) -0.0002(4) 0.0065(4) -0.0022(4)
C1 0.0523(10) 0.0498(9) 0.0633(10) -0.0065(8) 0.0264(8) -0.0122(7)
C2 0.0665(11) 0.0452(8) 0.0438(8) 0.0048(7) 0.0212(8) -0.0062(7)
C3 0.0508(8) 0.0377(7) 0.0339(7) 0.0029(6) 0.0089(6) -0.0009(6)
C4 0.0374(7) 0.0321(6) 0.0311(6) -0.0015(5) 0.0078(5) -0.0004(5)
C5 0.0319(6) 0.0321(6) 0.0286(6) 0.0028(5) 0.0053(5) 0.0022(5)
C6 0.0378(7) 0.0332(7) 0.0363(7) -0.0021(5) 0.0097(6) 0.0005(5)
N200 0.0455(7) 0.0359(6) 0.0341(6) -0.0038(5) 0.0047(5) -0.0067(5)
C8 0.0470(8) 0.0421(8) 0.0408(8) -0.0112(6) 0.0069(6) -0.0065(6)
C9 0.0472(8) 0.0368(7) 0.0436(8) 0.0023(6) 0.0030(6) -0.0028(6)
C10 0.0515(10) 0.0741(12) 0.0689(12) -0.0185(10) 0.0085(9) 0.0031(9)
C11 0.0541(12) 0.1004(18) 0.1047(18) -0.0154(14) 0.0190(12) 0.0147(12)
C12 0.0417(10) 0.1008(18) 0.115(2) 0.0091(16) -0.0033(12) 0.0052(11)
C13 0.0467(9) 0.0636(11) 0.0552(10) -0.0108(8) 0.0046(7) -0.0197(8)
C14 0.0372(8) 0.0645(10) 0.0534(9) 0.0024(8) 0.0096(7) -0.0127(7)
C15 0.0359(7) 0.0521(8) 0.0374(7) 0.0013(6) 0.0088(6) -0.0030(6)
C16 0.0316(7) 0.0351(7) 0.0310(6) 0.0023(5) 0.0032(5) -0.0010(5)
C17 0.0347(7) 0.0373(7) 0.0252(6) -0.0006(5) 0.0045(5) 0.0021(5)
C18 0.0339(7) 0.0357(7) 0.0322(6) 0.0004(5) 0.0039(5) -0.0002(5)
C19 0.0466(8) 0.0508(9) 0.0404(8) -0.0091(7) 0.0053(6) -0.0076(7)
C20 0.0354(8) 0.0547(9) 0.0604(10) -0.0096(8) 0.0094(7) -0.0029(7)
C21 0.0388(8) 0.0444(8) 0.0397(7) -0.0019(6) 0.0060(6) 0.0012(6)
C22 0.0605(11) 0.0694(11) 0.0446(9) 0.0184(8) 0.0002(8) 0.0035(9)
C23 0.0586(12) 0.0883(15) 0.0753(14) 0.0042(12) -0.0175(10) -0.0106(11)
C24 0.0580(10) 0.0624(10) 0.0463(9) 0.0017(8) -0.0011(8) -0.0108(8)
C25 0.0536(9) 0.0454(8) 0.0366(7) 0.0038(6) -0.0040(6) -0.0081(7)
C26 0.0365(7) 0.0354(7) 0.0288(6) -0.0002(5) 0.0072(5) 0.0028(5)

loop_
_atom_type_symbol
_atom_type_description
_atom_type_scat_dispersion_real
_atom_type_scat_dispersion_imag
_atom_type_scat_source
C C 0.0033 0.0016 'International Tables Vol C Tables 4.2.6.8 and 6.1.1.4'
H H 0.0000 0.0000 'International Tables Vol C Tables 4.2.6.8 and 6.1.1.4'
N N 0.0061 0.0033 'International Tables Vol C Tables 4.2.6.8 and 6.1.1.4'
O O 0.0106 0.0060 'International Tables Vol C Tables 4.2.6.8 and 6.1.1.4'

loop_
_geom_angle_atom_site_label_1
_geom_angle_atom_site_label_2
_geom_angle_atom_site_label_3
_geom_angle
C17 O1 H1 109.5
C5 O2 C100 62.28(8)
O2 C100 C5 57.28(8)
O2 C100 C4 118.16(10)
C5 C100 C4 122.21(11)
O2 C100 C17 112.61(10)
C5 C100 C17 116.74(11)
C4 C100 C17 116.14(11)
C26 N2 C16 121.18(11)
C26 N2 C5 120.83(11)
C16 N2 C5 116.25(10)
C2 C1 C20 120.39(15)
C2 C1 H1A 119.8
C20 C1 H1A 119.8
C1 C2 C3 121.83(15)
C1 C2 H2 119.1
C3 C2 H2 119.1
C4 C3 C2 117.45(14)
C4 C3 C22 122.65(14)
C2 C3 C22 119.90(14)
C21 C4 C3 120.14(13)
C21 C4 C100 118.06(12)
C3 C4 C100 121.68(12)
O2 C5 N2 113.85(10)
O2 C5 C100 60.44(8)
N2 C5 C100 117.85(11)
O2 C5 C6 112.80(10)
N2 C5 C6 115.96(10)
C100 C5 C6 122.46(11)
O4 C6 N200 124.52(13)
O4 C6 C5 119.54(12)
N200 C6 C5 115.91(11)
C6 N200 C25 122.57(12)
C6 N200 C8 119.49(12)
C25 N200 C8 117.77(12)
N200 C8 C9 114.86(12)
N200 C8 H8A 108.6
C9 C8 H8A 108.6
N200 C8 H8B 108.6
C9 C8 H8B 108.6
H8A C8 H8B 107.5
C10 C9 C24 118.55(16)
C10 C9 C8 122.00(14)
C24 C9 C8 119.21(15)
C11 C10 C9 120.53(19)
C11 C10 H10 119.7
C9 C10 H10 119.7
C12 C11 C10 120.4(2)
C12 C11 H11 119.8
C10 C11 H11 119.8
C23 C12 C11 119.8(2)
C23 C12 H12 120.1
C11 C12 H12 120.1
C14 C13 C19 119.88(15)
C14 C13 H13 120.1
C19 C13 H13 120.1
C13 C14 C15 120.65(14)
C13 C14 H14 119.7
C15 C14 H14 119.7
C16 C15 C14 119.00(14)
C16 C15 H15 120.5
C14 C15 H15 120.5
C15 C16 C18 120.98(13)
C15 C16 N2 120.93(12)
C18 C16 N2 118.06(11)
O1 C17 C18 112.91(11)
O1 C17 C100 110.22(10)
C18 C17 C100 111.76(11)
O1 C17 H17 107.2
C18 C17 H17 107.2
C100 C17 H17 107.2
C19 C18 C16 118.66(13)
C19 C18 C17 120.24(12)
C16 C18 C17 121.09(12)
C13 C19 C18 120.77(14)
C13 C19 H19 119.6
C18 C19 H19 119.6
C21 C20 C1 119.15(15)
C21 C20 H20 120.4
C1 C20 H20 120.4
C20 C21 C4 120.99(14)
C20 C21 H21 119.5
C4 C21 H21 119.5
C3 C22 H22A 109.5
C3 C22 H22B 109.5
H22A C22 H22B 109.5
C3 C22 H22C 109.5
H22A C22 H22C 109.5
H22B C22 H22C 109.5
C12 C23 C24 120.1(2)
C12 C23 H23 120.0
C24 C23 H23 120.0
C23 C24 C9 120.62(19)
C23 C24 H24 119.7
C9 C24 H24 119.7
N200 C25 C26 115.29(12)
N200 C25 H25A 108.5
C26 C25 H25A 108.5
N200 C25 H25B 108.5
C26 C25 H25B 108.5
H25A C25 H25B 107.5
O3 C26 N2 122.84(13)
O3 C26 C25 119.77(12)
N2 C26 C25 117.36(12)

loop_
_geom_bond_atom_site_label_1
_geom_bond_atom_site_label_2
_geom_bond_distance
O1 C17 1.4217(16)
O1 H1 0.8200
O2 C5 1.4068(15)
O2 C100 1.4544(15)
O3 C26 1.2265(16)
O4 C6 1.2159(17)
C100 C5 1.4802(17)
C100 C4 1.4945(18)
C100 C17 1.5257(18)
N2 C26 1.3585(17)
N2 C16 1.4387(17)
N2 C5 1.4526(16)
C1 C2 1.369(3)
C1 C20 1.374(3)
C1 H1A 0.9300
C2 C3 1.399(2)
C2 H2 0.9300
C3 C4 1.3923(19)
C3 C22 1.494(2)
C4 C21 1.394(2)
C5 C6 1.5209(18)
C6 N200 1.3423(18)
N200 C25 1.4490(19)
N200 C8 1.4656(18)
C8 C9 1.504(2)
C8 H8A 0.9700
C8 H8B 0.9700
C9 C10 1.380(2)
C9 C24 1.386(2)
C10 C11 1.378(3)
C10 H10 0.9300
C11 C12 1.371(3)
C11 H11 0.9300
C12 C23 1.370(3)
C12 H12 0.9300
C13 C14 1.374(2)
C13 C19 1.380(2)
C13 H13 0.9300
C14 C15 1.386(2)
C14 H14 0.9300
C15 C16 1.3842(19)
C15 H15 0.9300
C16 C18 1.3919(19)
C17 C18 1.5066(18)
C17 H17 0.9800
C18 C19 1.384(2)
C19 H19 0.9300
C20 C21 1.377(2)
C20 H20 0.9300
C21 H21 0.9300
C22 H22A 0.9600
C22 H22B 0.9600
C22 H22C 0.9600
C23 C24 1.381(3)
C23 H23 0.9300
C24 H24 0.9300
C25 C26 1.496(2)
C25 H25A 0.9700
C25 H25B 0.9700
